data_7004089
loop_
_publ_author_name
'Bates, Gareth W.'
'Gale, Philip A.'
'Light, Mark E.'
'Ogden, Mark I.'
'Warriner, Colin N.'

_publ_section_title
;
 Structural diversity in the first metal complexes of
 2,5-dicarboxamidopyrroles and 2,5-dicarbothioamidopyrroles
;
_journal_issue 31
_journal_name_full 'Dalton Transactions'
_journal_page_first 4106
_journal_page_last 4112
_journal_paper_doi 10.1039/b802506a
_journal_year 2008
_chemical_formula_sum 'C28 H44 Cl4 Co N6 O6'
_chemical_formula_weight 761.42
_chemical_name_systematic
;
?
;
_space_group_IT_number 15
_symmetry_cell_setting monoclinic
_symmetry_space_group_name_Hall '-C 2yc'
_symmetry_space_group_name_H-M 'C 1 2/c 1'
_atom_sites_solution_hydrogens geom
_atom_sites_solution_primary direct
_atom_sites_solution_secondary difmap
_audit_creation_method SHELXL-97
_cell_angle_alpha 90.00
_cell_angle_beta 124.112(3)
_cell_angle_gamma 90.00
_cell_formula_units_Z 4
_cell_length_a 15.3090(6)
_cell_length_b 21.0300(14)
_cell_length_c 13.4079(6)
_cell_measurement_reflns_used 3678
_cell_measurement_temperature 120(2)
_cell_measurement_theta_max 27.48
_cell_measurement_theta_min 1.00
_cell_volume 3573.9(3)
_computing_cell_refinement 'DENZO (Otwinowski & Minor, 1997) & COLLECT (Hooft, R.W.W., 1998)'
_computing_data_collection 'COLLECT (Hooft, R.W.W., 1998)'
_computing_data_reduction 'DENZO (Otwinowski & Minor, 1997) & COLLECT (Hooft, R.W.W., 1998)'
_computing_molecular_graphics 'CAMERON (Watkin, et al., 1993)'
_computing_publication_material 'WINGX (Farrugia, 1998)'
_computing_structure_refinement 'SHELXL-97 (Sheldrick, 1997)'
_computing_structure_solution 'SHELXS-97 (Sheldrick, 1997)'
_diffrn_ambient_temperature 120(2)
_diffrn_detector_area_resol_mean 9.091
_diffrn_measured_fraction_theta_full 0.994
_diffrn_measured_fraction_theta_max 0.994
_diffrn_measurement_device_type 'Bruker-Nonius CCD camera on \k-goniostat'
_diffrn_measurement_method '\f & \w scans to fill the asymmetric unit'
_diffrn_radiation_monochromator graphite
_diffrn_radiation_source 'Bruker Nonius FR591 Rotating Anode'
_diffrn_radiation_type MoK\a
_diffrn_radiation_wavelength 0.71073
_diffrn_reflns_av_R_equivalents 0.0633
_diffrn_reflns_av_sigmaI/netI 0.0522
_diffrn_reflns_limit_h_max 19
_diffrn_reflns_limit_h_min -19
_diffrn_reflns_limit_k_max 27
_diffrn_reflns_limit_k_min -27
_diffrn_reflns_limit_l_max 17
_diffrn_reflns_limit_l_min -17
_diffrn_reflns_number 24246
_diffrn_reflns_theta_full 27.48
_diffrn_reflns_theta_max 27.48
_diffrn_reflns_theta_min 3.19
_diffrn_standards_number 0
_exptl_absorpt_coefficient_mu 0.826
_exptl_absorpt_correction_T_max 0.8521
_exptl_absorpt_correction_T_min 0.6727
_exptl_absorpt_correction_type multi-scan
_exptl_absorpt_process_details
;
SADABS V2.10 (Sheldrick, G.M., 2003)
;
_exptl_crystal_colour Pink
_exptl_crystal_density_diffrn 1.415
_exptl_crystal_density_method 'not measured'
_exptl_crystal_description Block
_exptl_crystal_F_000 1588
_exptl_crystal_size_max 0.5
_exptl_crystal_size_mid 0.3
_exptl_crystal_size_min 0.2
_refine_diff_density_max 0.364
_refine_diff_density_min -0.439
_refine_diff_density_rms 0.079
_refine_ls_extinction_method none
_refine_ls_goodness_of_fit_ref 1.032
_refine_ls_hydrogen_treatment mixed
_refine_ls_matrix_type full
_refine_ls_number_parameters 212
_refine_ls_number_reflns 4072
_refine_ls_number_restraints 0
_refine_ls_restrained_S_all 1.032
_refine_ls_R_factor_all 0.0689
_refine_ls_R_factor_gt 0.0385
_refine_ls_shift/su_max 0.000
_refine_ls_shift/su_mean 0.000
_refine_ls_structure_factor_coef Fsqd
_refine_ls_weighting_details 'calc w=1/[\s^2^(Fo^2^)+(0.0420P)^2^+3.1184P] where P=(Fo^2^+2Fc^2^)/3'
_refine_ls_weighting_scheme calc
_refine_ls_wR_factor_gt 0.0805
_refine_ls_wR_factor_ref 0.0909
_reflns_number_gt 3005
_reflns_number_total 4072
_reflns_threshold_expression >2sigma(I)
_cod_data_source_file b802506a.txt
_cod_data_source_block 2006sot1194
_cod_depositor_comments
;
The following automatic conversions were performed:
'_symmetry_cell_setting' value 'Monoclinic' changed to 'monoclinic'
according to '/home/saulius/struct/CIF-dictionaries/cif_core.dic'
dictionary named 'cif_core.dic' version 2.4.1 from 2010-06-29.

Automatic conversion script
Id: cif_fix_enum 1527 2010-12-29 10:47:43Z saulius 
;
_cod_original_sg_symbol_H-M C2/c
_cod_database_code 7004089

loop_
_symmetry_equiv_pos_as_xyz
'x, y, z'
'-x, y, -z+1/2'
'x+1/2, y+1/2, z'
'-x+1/2, y+1/2, -z+1/2'
'-x, -y, -z'
'x, -y, z-1/2'
'-x+1/2, -y+1/2, -z'
'x+1/2, -y+1/2, z-1/2'

loop_
_atom_site_label
_atom_site_type_symbol
_atom_site_fract_x
_atom_site_fract_y
_atom_site_fract_z
_atom_site_U_iso_or_equiv
_atom_site_adp_type
_atom_site_occupancy
_atom_site_symmetry_multiplicity
_atom_site_calc_flag
_atom_site_refinement_flags
_atom_site_disorder_assembly
_atom_site_disorder_group
C1 C -0.1137(2) 0.20667(19) 0.0696(3) 0.0577(10) Uani 1 1 d . . .
H1A H -0.1538 0.1894 -0.0124 0.086 Uiso 1 1 calc R . .
H1B H -0.1537 0.2413 0.0750 0.086 Uiso 1 1 calc R . .
H1C H -0.1015 0.1730 0.1267 0.086 Uiso 1 1 calc R . .
C2 C -0.00862(18) 0.23181(14) 0.0999(2) 0.0354(6) Uani 1 1 d . . .
H2A H 0.0311 0.2496 0.1825 0.042 Uiso 1 1 calc R . .
H2B H -0.0216 0.2668 0.0438 0.042 Uiso 1 1 calc R . .
C3 C 0.05912(16) 0.18056(12) 0.0923(2) 0.0254(5) Uani 1 1 d . . .
H3A H 0.0683 0.1440 0.1438 0.031 Uiso 1 1 calc R . .
H3B H 0.0228 0.1652 0.0082 0.031 Uiso 1 1 calc R . .
C4 C 0.16668(16) 0.20737(11) 0.13317(19) 0.0212(5) Uani 1 1 d . . .
H4A H 0.1567 0.2504 0.0983 0.025 Uiso 1 1 calc R . .
H4B H 0.2092 0.2120 0.2219 0.025 Uiso 1 1 calc R . .
C5 C 0.20937(15) 0.17430(10) -0.00862(18) 0.0164(4) Uani 1 1 d . . .
C10 C 0.54817(15) 0.08965(10) 0.09671(18) 0.0169(4) Uani 1 1 d . . .
C11 C 0.71566(16) 0.05644(12) 0.12607(19) 0.0248(5) Uani 1 1 d . . .
H11A H 0.7310 0.0226 0.1851 0.030 Uiso 1 1 calc R . .
H11B H 0.7550 0.0951 0.1710 0.030 Uiso 1 1 calc R . .
C12 C 0.75048(16) 0.03529(11) 0.04574(19) 0.0226(5) Uani 1 1 d . . .
H12A H 0.7360 0.0697 -0.0121 0.027 Uiso 1 1 calc R . .
H12B H 0.7089 -0.0024 -0.0010 0.027 Uiso 1 1 calc R . .
C13 C 0.86761(17) 0.01881(13) 0.1176(2) 0.0293(6) Uani 1 1 d . . .
H13A H 0.9090 0.0561 0.1665 0.035 Uiso 1 1 calc R . .
H13B H 0.8816 -0.0165 0.1735 0.035 Uiso 1 1 calc R . .
C14 C 0.9038(2) -0.00037(14) 0.0374(2) 0.0382(7) Uani 1 1 d . . .
H14A H 0.8623 -0.0369 -0.0122 0.057 Uiso 1 1 calc R . .
H14B H 0.9786 -0.0120 0.0874 0.057 Uiso 1 1 calc R . .
H14C H 0.8939 0.0353 -0.0150 0.057 Uiso 1 1 calc R . .
N1 N 0.22606(13) 0.16895(9) 0.09993(15) 0.0178(4) Uani 1 1 d . . .
H1 H 0.2736 0.1419 0.1523 0.021 Uiso 1 1 calc R . .
N3 N 0.60209(13) 0.06993(10) 0.05228(16) 0.0240(4) Uani 1 1 d . . .
H3 H 0.5677 0.0646 -0.0261 0.029 Uiso 1 1 calc R . .
O1 O 0.13456(10) 0.20612(7) -0.09104(12) 0.0207(3) Uani 1 1 d . . .
O2 O 0.59168(10) 0.09561(7) 0.20863(12) 0.0179(3) Uani 1 1 d . . .
O3 O 0.44266(12) 0.22805(8) 0.30328(14) 0.0205(3) Uani 1 1 d . . .
H98 H 0.502(2) 0.2499(14) 0.355(2) 0.041 Uiso 1 1 d . . .
H99 H 0.405(2) 0.2524(14) 0.238(3) 0.041 Uiso 1 1 d . . .
C6 C 0.28587(15) 0.14286(10) -0.02669(17) 0.0150(4) Uani 1 1 d . . .
C7 C 0.27031(15) 0.12475(10) -0.13610(18) 0.0183(5) Uani 1 1 d . . .
C8 C 0.36583(16) 0.10183(11) -0.11021(18) 0.0189(5) Uani 1 1 d . . .
C9 C 0.43671(15) 0.10582(10) 0.01505(17) 0.0168(4) Uani 1 1 d . . .
N2 N 0.38768(12) 0.13101(8) 0.06520(14) 0.0153(4) Uani 1 1 d . . .
Cl1 Cl 0.15577(4) 0.12719(3) -0.27848(4) 0.02749(15) Uani 1 1 d . . .
Cl2 Cl 0.38946(4) 0.07455(3) -0.21398(5) 0.02913(16) Uani 1 1 d . . .
Co1 Co 0.5000 0.149895(19) 0.2500 0.01458(12) Uani 1 2 d S . .

loop_
_atom_site_aniso_label
_atom_site_aniso_U_11
_atom_site_aniso_U_22
_atom_site_aniso_U_33
_atom_site_aniso_U_23
_atom_site_aniso_U_13
_atom_site_aniso_U_12
C1 0.0262(14) 0.099(3) 0.0488(18) -0.0184(18) 0.0218(14) 0.0013(15)
C2 0.0290(13) 0.0516(18) 0.0306(13) 0.0024(12) 0.0198(12) 0.0079(12)
C3 0.0189(11) 0.0354(15) 0.0229(11) 0.0031(10) 0.0122(10) 0.0014(10)
C4 0.0208(11) 0.0243(13) 0.0189(11) -0.0021(9) 0.0114(9) 0.0000(9)
C5 0.0142(10) 0.0152(11) 0.0155(10) -0.0024(8) 0.0058(9) -0.0029(8)
C10 0.0160(10) 0.0168(12) 0.0175(10) -0.0023(8) 0.0091(9) -0.0016(8)
C11 0.0149(10) 0.0358(15) 0.0217(11) -0.0024(10) 0.0092(9) 0.0034(9)
C12 0.0184(11) 0.0273(13) 0.0220(11) 0.0001(9) 0.0113(10) 0.0028(9)
C13 0.0226(12) 0.0388(16) 0.0310(13) 0.0058(11) 0.0178(11) 0.0064(10)
C14 0.0319(13) 0.0509(19) 0.0453(16) 0.0090(13) 0.0299(13) 0.0121(12)
N1 0.0131(8) 0.0226(10) 0.0150(8) 0.0018(7) 0.0062(7) 0.0037(7)
N3 0.0158(9) 0.0377(12) 0.0161(9) -0.0051(8) 0.0074(8) 0.0024(8)
O1 0.0160(7) 0.0229(9) 0.0177(7) 0.0039(6) 0.0060(6) 0.0051(6)
O2 0.0154(7) 0.0206(8) 0.0147(7) -0.0018(6) 0.0066(6) 0.0019(6)
O3 0.0182(8) 0.0207(9) 0.0188(8) 0.0005(6) 0.0082(7) -0.0001(6)
C6 0.0118(9) 0.0160(11) 0.0134(9) 0.0007(8) 0.0047(8) 0.0000(8)
C7 0.0155(10) 0.0191(12) 0.0125(9) 0.0009(8) 0.0031(9) 0.0020(8)
C8 0.0211(11) 0.0206(12) 0.0148(10) -0.0018(8) 0.0100(9) 0.0010(9)
C9 0.0179(10) 0.0174(11) 0.0149(10) -0.0006(8) 0.0091(9) 0.0006(8)
N2 0.0149(8) 0.0159(9) 0.0149(8) -0.0010(7) 0.0081(7) -0.0005(7)
Cl1 0.0230(3) 0.0324(3) 0.0129(3) -0.0024(2) 0.0014(2) 0.0071(2)
Cl2 0.0291(3) 0.0416(4) 0.0165(3) -0.0042(2) 0.0126(2) 0.0066(3)
Co1 0.01199(19) 0.0182(2) 0.01128(19) 0.000 0.00514(16) 0.000

loop_
_atom_type_symbol
_atom_type_description
_atom_type_scat_dispersion_real
_atom_type_scat_dispersion_imag
_atom_type_scat_source
C C 0.0033 0.0016 'International Tables Vol C Tables 4.2.6.8 and 6.1.1.4'
H H 0.0000 0.0000 'International Tables Vol C Tables 4.2.6.8 and 6.1.1.4'
N N 0.0061 0.0033 'International Tables Vol C Tables 4.2.6.8 and 6.1.1.4'
O O 0.0106 0.0060 'International Tables Vol C Tables 4.2.6.8 and 6.1.1.4'
Cl Cl 0.1484 0.1585 'International Tables Vol C Tables 4.2.6.8 and 6.1.1.4'
Co Co 0.3494 0.9721 'International Tables Vol C Tables 4.2.6.8 and 6.1.1.4'

loop_
_geom_angle_atom_site_label_1
_geom_angle_atom_site_label_2
_geom_angle_atom_site_label_3
_geom_angle
_geom_angle_site_symmetry_1
_geom_angle_site_symmetry_3
_geom_angle_publ_flag
C1 C2 C3 113.0(2) . . ?
C4 C3 C2 110.5(2) . . ?
N1 C4 C3 114.70(18) . . ?
O1 C5 N1 121.99(19) . . ?
O1 C5 C6 120.80(18) . . ?
N1 C5 C6 117.16(18) . . ?
O2 C10 N3 121.27(18) . . ?
O2 C10 C9 118.98(18) . . ?
N3 C10 C9 119.74(18) . . ?
N3 C11 C12 109.53(17) . . ?
C11 C12 C13 112.10(18) . . ?
C14 C13 C12 112.4(2) . . ?
C5 N1 C4 121.03(18) . . ?
C10 N3 C11 123.92(18) . . ?
C10 O2 Co1 112.41(12) . . ?
N2 C6 C7 109.51(18) . . ?
N2 C6 C5 122.91(18) . . ?
C7 C6 C5 127.46(18) . . ?
C8 C7 C6 107.24(17) . . ?
C8 C7 Cl1 124.27(16) . . ?
C6 C7 Cl1 128.48(16) . . ?
C7 C8 C9 106.18(18) . . ?
C7 C8 Cl2 125.74(15) . . ?
C9 C8 Cl2 128.08(16) . . ?
N2 C9 C8 110.10(17) . . ?
N2 C9 C10 117.09(17) . . ?
C8 C9 C10 132.79(19) . . ?
C6 N2 C9 106.97(16) . . ?
C6 N2 Co1 142.30(14) . . ?
C9 N2 Co1 109.85(12) . . ?
O2 Co1 O2 114.51(8) 2_655 . ?
O2 Co1 N2 89.01(6) 2_655 . ?
O2 Co1 N2 79.29(6) . . ?
O2 Co1 N2 79.29(6) 2_655 2_655 ?
O2 Co1 N2 89.01(6) . 2_655 ?
N2 Co1 N2 158.36(10) . 2_655 ?
O2 Co1 O3 82.61(6) 2_655 . ?
O2 Co1 O3 161.81(6) . . ?
N2 Co1 O3 108.39(6) . . ?
N2 Co1 O3 88.26(6) 2_655 . ?
O2 Co1 O3 161.81(6) 2_655 2_655 ?
O2 Co1 O3 82.61(6) . 2_655 ?
N2 Co1 O3 88.26(6) . 2_655 ?
N2 Co1 O3 108.39(6) 2_655 2_655 ?
O3 Co1 O3 81.20(8) . 2_655 ?

loop_
_geom_bond_atom_site_label_1
_geom_bond_atom_site_label_2
_geom_bond_distance
_geom_bond_site_symmetry_2
_geom_bond_publ_flag
C1 C2 1.516(4) . ?
C2 C3 1.538(3) . ?
C3 C4 1.522(3) . ?
C4 N1 1.460(3) . ?
C5 O1 1.249(2) . ?
C5 N1 1.334(3) . ?
C5 C6 1.478(3) . ?
C10 O2 1.261(2) . ?
C10 N3 1.326(3) . ?
C10 C9 1.460(3) . ?
C11 N3 1.467(3) . ?
C11 C12 1.512(3) . ?
C12 C13 1.525(3) . ?
C13 C14 1.515(3) . ?
O2 Co1 2.1104(14) . ?
O3 Co1 2.1646(16) . ?
C6 N2 1.362(2) . ?
C6 C7 1.401(3) . ?
C7 C8 1.386(3) . ?
C7 Cl1 1.7225(19) . ?
C8 C9 1.400(3) . ?
C8 Cl2 1.721(2) . ?
C9 N2 1.365(3) . ?
N2 Co1 2.1155(16) . ?
Co1 O2 2.1104(14) 2_655 ?
Co1 N2 2.1155(16) 2_655 ?
Co1 O3 2.1646(16) 2_655 ?

loop_
_geom_hbond_atom_site_label_D
_geom_hbond_atom_site_label_H
_geom_hbond_atom_site_label_A
_geom_hbond_distance_DH
_geom_hbond_distance_HA
_geom_hbond_distance_DA
_geom_hbond_angle_DHA
_geom_hbond_site_symmetry_A
N1 H1 O2 0.88 2.09 2.953(2) 167.1 2_655
N3 H3 Cl2 0.88 2.47 3.2119(18) 141.7 .
O3 H98 O1 0.90(3) 1.97(3) 2.808(2) 156(2) 8_556
O3 H99 O1 0.89(3) 1.92(3) 2.764(2) 158(2) 7
O3 H99 Cl1 0.89(3) 2.85(3) 3.3297(17) 115(2) 7
